data_4117019
loop_
_publ_author_name
'P. Bhyrappa'
'Scott R. Wilson'
'Kenneth S. Suslick'

_publ_section_title
;
 Hydrogen-Bonded Porphyrinic Solids: Supramolecular Networks of
 Octahydroxy Porphyrins
;
_journal_name_full 'Journal of the American Chemical Society'
_journal_page_first 8492
_journal_page_last 8502
_journal_paper_doi 10.1021/ja971093w
_journal_volume 119
_journal_year 1997
_chemical_formula_moiety 'C44 H28 N4 O8 Zn, 4(C4 H8 O2)'
_chemical_formula_sum 'C60 H60 N4 O16 Zn'
_chemical_formula_weight 1158.49
_chemical_name_systematic
; 
? 
;
_space_group_IT_number 2
_symmetry_cell_setting triclinic
_symmetry_space_group_name_Hall '-P 1'
_symmetry_space_group_name_H-M 'P -1'
_atom_sites_solution_hydrogens geom
_atom_sites_solution_primary direct
_atom_sites_solution_secondary difmap
_audit_creation_method SHELXL
_audit_update_record
; 
95-06-16   text and data added, srw 
;
_cell_angle_alpha 85.70(4)
_cell_angle_beta 70.19(4)
_cell_angle_gamma 79.15(3)
_cell_formula_units_Z 1
_cell_length_a 10.599(3)
_cell_length_b 11.301(4)
_cell_length_c 12.535(6)
_cell_measurement_reflns_used 25
_cell_measurement_temperature 198(2)
_cell_measurement_theta_max 10.02
_cell_measurement_theta_min 7.84
_cell_volume 1387.2(10)
_computing_cell_refinement 'CAD4 (Enraf-Nonius)'
_computing_data_collection 'CAD4 (Enraf-Nonius)'
_computing_data_reduction 'CAD4 (Enraf-Nonius) PROFILE (Coppens, 1972)'
_computing_molecular_graphics 'ORTEP-II (Johnson, 1971)'
_computing_publication_material 'CIFTAB (Sheldrick, 1993)'
_computing_structure_refinement 'SHELXL-93 (Sheldrick, 1993)'
_computing_structure_solution 'SHELXS-86 (Sheldrick, 1990)'
_diffrn_ambient_temperature 198(2)
_diffrn_measurement_device 'Enraf-Nonius CAD4'
_diffrn_measurement_method 'omega-theta scan profiles'
_diffrn_radiation_monochromator graphite
_diffrn_radiation_source 'normal-focus sealed tube'
_diffrn_radiation_type MoK\a
_diffrn_radiation_wavelength 0.71073
_diffrn_reflns_av_R_equivalents 0.0447
_diffrn_reflns_av_sigmaI/netI 0.0678
_diffrn_reflns_limit_h_max 11
_diffrn_reflns_limit_h_min -10
_diffrn_reflns_limit_k_max 12
_diffrn_reflns_limit_k_min -12
_diffrn_reflns_limit_l_max 13
_diffrn_reflns_limit_l_min 0
_diffrn_reflns_number 4056
_diffrn_reflns_theta_max 22.97
_diffrn_reflns_theta_min 1.73
_diffrn_standards_decay_% 0
_diffrn_standards_interval_time 90
_diffrn_standards_number 3
_exptl_absorpt_coefficient_mu 0.518
_exptl_absorpt_correction_type integration
_exptl_crystal_colour red
_exptl_crystal_density_diffrn 1.387
_exptl_crystal_description prismatic
_exptl_crystal_F_000 606
_exptl_crystal_size_max 0.30
_exptl_crystal_size_mid 0.28
_exptl_crystal_size_min 0.14
_refine_diff_density_max 1.412
_refine_diff_density_min -0.924
_refine_diff_density_rms 0.121
_refine_ls_extinction_method none
_refine_ls_goodness_of_fit_all 1.060
_refine_ls_goodness_of_fit_obs 1.105
_refine_ls_hydrogen_treatment noref
_refine_ls_matrix_type full
_refine_ls_number_parameters 371
_refine_ls_number_reflns 3850
_refine_ls_number_restraints 20
_refine_ls_restrained_S_all 1.067
_refine_ls_restrained_S_obs 1.114
_refine_ls_R_factor_all 0.1498
_refine_ls_R_factor_obs 0.0977
_refine_ls_shift/esd_max -0.096
_refine_ls_shift/esd_mean 0.003
_refine_ls_structure_factor_coef Fsqd
_refine_ls_weighting_details 'w=1/[\s^2^(Fo^2^)+(0.1574P)^2^+7.4740P] where P=(Fo^2^+2Fc^2^)/3'
_refine_ls_weighting_scheme calc
_refine_ls_wR_factor_all 0.2977
_refine_ls_wR_factor_obs 0.2515
_reflns_number_observed 2610
_reflns_number_total 3850
_reflns_observed_criterion >2sigma(I)
_cod_data_source_file ja971093w_4.cif
_cod_data_source_block ZnT(2',6'-DHP)P(EtOAc)2.2EtOAc
_cod_depositor_comments
;
The following automatic conversions were performed:

'_refine_ls_weighting_scheme' value 'calc
w=1/[\s^2^(Fo^2^)+(0.1574P)^2^+7.4740P] where P=(Fo^2^+2Fc^2^)/3' was
changed to 'calc'. New tag '_refine_ls_weighting_details' was
created. The value of the new tag was set to
'w=1/[\s^2^(Fo^2^)+(0.1574P)^2^+7.4740P] where P=(Fo^2^+2Fc^2^)/3'.

Automatic conversion script
Id: cif_fix_values 3143 2015-03-26 13:38:13Z robertas 
;
_cod_original_cell_volume 1387.2(9)
_cod_database_code 4117019

loop_
_symmetry_equiv_pos_as_xyz
'x, y, z'
'-x, -y, -z'

loop_
_atom_site_aniso_label
_atom_site_aniso_U_11
_atom_site_aniso_U_22
_atom_site_aniso_U_33
_atom_site_aniso_U_23
_atom_site_aniso_U_13
_atom_site_aniso_U_12
Zn 0.0629(11) 0.0787(13) 0.0251(8) -0.0037(7) -0.0089(7) -0.0501(9)
N1 0.030(4) 0.032(4) 0.029(3) -0.001(3) -0.009(3) -0.010(3)
N2 0.031(4) 0.030(4) 0.025(3) 0.002(3) -0.012(3) -0.006(3)
C1 0.033(4) 0.029(4) 0.028(4) -0.009(3) -0.012(4) -0.002(4)
C2 0.041(5) 0.041(5) 0.021(4) -0.009(4) -0.006(4) -0.009(4)
C3 0.043(5) 0.038(5) 0.026(4) -0.001(4) -0.007(4) -0.012(4)
C4 0.030(4) 0.032(4) 0.022(4) -0.003(3) -0.005(3) -0.006(4)
C5 0.026(4) 0.033(4) 0.028(4) 0.007(3) -0.012(3) -0.005(3)
C6 0.039(5) 0.028(4) 0.031(4) -0.001(3) -0.013(4) -0.009(4)
C7 0.042(5) 0.037(5) 0.038(5) 0.004(4) -0.015(4) -0.018(4)
C8 0.045(5) 0.035(5) 0.038(5) -0.001(4) -0.021(4) -0.016(4)
C9 0.034(4) 0.025(4) 0.034(4) -0.001(3) -0.018(4) -0.004(3)
C10 0.035(4) 0.024(4) 0.027(4) -0.004(3) -0.015(3) -0.003(3)
C21 0.037(5) 0.027(4) 0.026(4) 0.006(3) -0.017(4) -0.012(4)
C22 0.033(5) 0.033(5) 0.056(6) 0.000(4) -0.011(4) -0.009(4)
C23 0.041(6) 0.060(7) 0.066(7) -0.014(5) 0.011(5) -0.019(5)
C24 0.067(7) 0.049(6) 0.047(6) 0.010(5) -0.006(5) -0.034(6)
C25 0.058(6) 0.034(5) 0.051(5) 0.008(4) -0.028(5) -0.017(5)
C26 0.040(5) 0.033(5) 0.044(5) -0.005(4) -0.021(4) -0.006(4)
O22 0.042(4) 0.044(4) 0.105(6) 0.010(4) -0.023(4) 0.001(3)
O26 0.048(4) 0.030(4) 0.112(7) -0.011(4) -0.026(4) 0.006(3)
C27 0.031(4) 0.027(4) 0.023(4) 0.000(3) -0.006(3) -0.009(3)
C28 0.041(5) 0.030(5) 0.036(4) -0.008(4) -0.019(4) -0.001(4)
C29 0.051(5) 0.034(5) 0.043(5) -0.014(4) -0.022(4) 0.000(4)
C30 0.052(5) 0.045(6) 0.032(4) -0.003(4) -0.019(4) -0.017(5)
C31 0.043(5) 0.034(5) 0.036(4) -0.002(4) -0.021(4) -0.008(4)
C32 0.038(5) 0.027(5) 0.030(4) -0.001(3) -0.013(4) -0.008(4)
O28 0.061(4) 0.032(3) 0.078(5) -0.010(3) -0.047(4) 0.008(3)
O32 0.046(4) 0.039(4) 0.060(4) -0.005(3) -0.031(3) 0.000(3)
C45 0.070(8) 0.093(9) 0.114(10) -0.007(8) -0.039(8) -0.017(7)
C46 0.111(11) 0.096(9) 0.068(7) -0.002(6) -0.032(8) -0.025(8)
O46 0.305(20) 0.161(12) 0.232(15) 0.111(11) -0.198(16) -0.137(14)
O47 0.137(9) 0.087(7) 0.111(6) 0.016(5) -0.069(7) -0.025(6)
C47 0.124(13) 0.183(15) 0.090(8) -0.080(9) -0.073(9) 0.045(10)
C48 0.129(13) 0.115(13) 0.128(10) 0.027(9) -0.072(11) -0.043(11)
C49 0.096(9) 0.064(7) 0.125(10) 0.016(6) -0.061(9) -0.022(7)
C50 0.106(10) 0.069(6) 0.088(9) 0.032(6) -0.056(8) -0.024(7)
O50 0.092(6) 0.094(7) 0.099(6) 0.024(5) -0.040(5) -0.021(5)
O51 0.104(7) 0.080(5) 0.101(7) 0.008(4) -0.041(6) -0.013(5)
C51 0.117(12) 0.083(8) 0.107(11) 0.003(7) -0.032(9) -0.034(8)
C52 0.156(16) 0.078(7) 0.120(13) 0.010(8) -0.047(12) -0.031(9)

loop_
_atom_site_label
_atom_site_type_symbol
_atom_site_fract_x
_atom_site_fract_y
_atom_site_fract_z
_atom_site_U_iso_or_equiv
_atom_site_thermal_displace_type
_atom_site_occupancy
_atom_site_calc_flag
_atom_site_refinement_flags
Zn Zn 0.0000 0.5000 0.0000 0.0517(6) Uani 1 d S
N1 N 0.0661(6) 0.4916(6) -0.1724(5) 0.030(2) Uani 1 d .
N2 N 0.1264(6) 0.6190(5) -0.0114(5) 0.0279(15) Uani 1 d .
C1 C 0.0241(8) 0.4255(7) -0.2364(6) 0.030(2) Uani 1 d .
C2 C 0.0903(8) 0.4457(7) -0.3533(6) 0.035(2) Uani 1 d .
H2 H 0.0790(8) 0.4091(7) -0.4145(6) 0.042 Uiso 1 calc R
C3 C 0.1724(8) 0.5263(7) -0.3620(7) 0.036(2) Uani 1 d .
H3 H 0.2285(8) 0.5586(7) -0.4298(7) 0.043 Uiso 1 calc R
C4 C 0.1578(8) 0.5536(7) -0.2475(6) 0.028(2) Uani 1 d .
C5 C 0.2265(7) 0.6343(7) -0.2185(6) 0.029(2) Uani 1 d .
C6 C 0.2115(8) 0.6631(7) -0.1075(7) 0.032(2) Uani 1 d .
C7 C 0.2832(9) 0.7438(7) -0.0785(7) 0.037(2) Uani 1 d .
H7 H 0.3496(9) 0.7853(7) -0.1300(7) 0.045 Uiso 1 calc R
C8 C 0.2397(8) 0.7500(7) 0.0345(7) 0.036(2) Uani 1 d .
H8 H 0.2686(8) 0.7978(7) 0.0779(7) 0.044 Uiso 1 calc R
C9 C 0.1416(8) 0.6717(7) 0.0786(7) 0.029(2) Uani 1 d .
C10 C 0.0724(8) 0.6518(7) 0.1924(6) 0.027(2) Uani 1 d .
C21 C 0.3245(8) 0.6938(7) -0.3116(6) 0.027(2) Uani 1 d .
C22 C 0.4546(8) 0.6364(8) -0.3713(8) 0.042(2) Uani 1 d .
C23 C 0.5445(10) 0.6956(10) -0.4529(9) 0.061(3) Uani 1 d .
H23 H 0.6330(10) 0.6540(10) -0.4930(9) 0.073 Uiso 1 calc R
C24 C 0.5068(11) 0.8148(9) -0.4769(8) 0.055(3) Uani 1 d .
H24 H 0.5699(11) 0.8559(9) -0.5325(8) 0.066 Uiso 1 calc R
C25 C 0.3798(10) 0.8740(8) -0.4217(8) 0.044(2) Uani 1 d .
H25 H 0.3542(10) 0.9566(8) -0.4386(8) 0.053 Uiso 1 calc R
C26 C 0.2880(8) 0.8148(7) -0.3413(7) 0.037(2) Uani 1 d .
O22 O 0.4976(7) 0.5184(6) -0.3525(7) 0.066(2) Uani 1 d .
H22 H 0.4830(119) 0.5061(23) -0.2828(14) 0.079 Uiso 1 calc R
O26 O 0.1601(7) 0.8727(6) -0.2904(8) 0.065(2) Uani 1 d .
H26 H 0.1580(25) 0.9114(89) -0.2350(62) 0.078 Uiso 1 calc R
C27 C 0.1022(7) 0.7226(7) 0.2756(6) 0.027(2) Uani 1 d .
C28 C 0.0364(8) 0.8381(7) 0.3017(7) 0.034(2) Uani 1 d .
C29 C 0.0737(9) 0.9073(8) 0.3692(7) 0.041(2) Uani 1 d .
H29 H 0.0290(9) 0.9882(8) 0.3856(7) 0.050 Uiso 1 calc R
C30 C 0.1752(9) 0.8586(8) 0.4118(7) 0.040(2) Uani 1 d .
H30 H 0.2007(9) 0.9064(8) 0.4576(7) 0.049 Uiso 1 calc R
C31 C 0.2399(9) 0.7432(7) 0.3898(7) 0.036(2) Uani 1 d .
H31 H 0.3096(9) 0.7102(7) 0.4207(7) 0.043 Uiso 1 calc R
C32 C 0.2038(8) 0.6736(7) 0.3219(6) 0.031(2) Uani 1 d .
O28 O -0.0657(7) 0.8839(5) 0.2587(6) 0.052(2) Uani 1 d .
H28 H -0.0830(72) 0.9593(9) 0.2645(80) 0.063 Uiso 1 calc R
O32 O 0.2651(6) 0.5573(5) 0.2979(5) 0.045(2) Uani 1 d .
H32 H 0.3209(71) 0.5367(27) 0.3329(64) 0.055 Uiso 1 calc R
C45 C 0.1078(13) 0.1177(12) 0.0185(13) 0.090(4) Uani 1 d U
H45A H 0.0944(13) 0.0488(12) 0.0710(13) 0.107 Uiso 1 calc R
H45B H 0.1814(13) 0.0920(12) -0.0521(13) 0.107 Uiso 1 calc R
H45C H 0.0235(13) 0.1485(12) 0.0019(13) 0.107 Uiso 1 calc R
C46 C 0.1458(16) 0.2182(14) 0.0731(11) 0.090(4) Uani 1 d U
O46 O 0.1721(20) 0.3160(14) 0.0229(15) 0.197(8) Uani 1 d U
O47 O 0.1241(11) 0.1938(9) 0.1912(9) 0.104(3) Uani 1 d U
C47 C 0.1823(18) 0.2910(17) 0.2321(13) 0.128(6) Uani 1 d U
H47A H 0.1371(18) 0.3738(17) 0.2211(13) 0.154 Uiso 1 calc R
H47B H 0.2821(18) 0.2836(17) 0.1958(13) 0.154 Uiso 1 calc R
C48 C 0.1403(18) 0.2506(15) 0.3617(14) 0.115(5) Uani 1 d U
H48A H 0.1694(18) 0.3034(15) 0.4040(14) 0.138 Uiso 1 calc R
H48B H 0.1843(18) 0.1672(15) 0.3681(14) 0.138 Uiso 1 calc R
H48C H 0.0412(18) 0.2562(15) 0.3931(14) 0.138 Uiso 1 calc R
C49 C 0.4363(14) 0.3890(11) -0.0610(13) 0.088(4) Uani 1 d U
H49A H 0.4613(14) 0.3405(11) -0.0008(13) 0.106 Uiso 1 calc R
H49B H 0.3469(14) 0.4396(11) -0.0285(13) 0.106 Uiso 1 calc R
H49C H 0.5045(14) 0.4402(11) -0.0974(13) 0.106 Uiso 1 calc R
C50 C 0.4304(15) 0.3068(12) -0.1479(12) 0.082(4) Uani 1 d U
O50 O 0.4032(9) 0.3357(8) -0.2317(8) 0.094(3) Uani 1 d U
O51 O 0.4691(10) 0.1904(8) -0.1263(8) 0.094(3) Uani 1 d U
C51 C 0.4700(17) 0.0997(13) -0.2063(14) 0.102(4) Uani 1 d U
H51A H 0.3758(17) 0.0962(13) -0.2021(14) 0.122 Uiso 1 calc R
H51B H 0.5217(17) 0.1212(13) -0.2850(14) 0.122 Uiso 1 calc R
C52 C 0.5331(19) -0.0138(13) -0.1743(15) 0.117(5) Uani 1 d U
H52A H 0.5354(19) -0.0762(13) -0.2255(15) 0.140 Uiso 1 calc R
H52B H 0.4810(19) -0.0340(13) -0.0963(15) 0.140 Uiso 1 calc R
H52C H 0.6262(19) -0.0092(13) -0.1790(15) 0.140 Uiso 1 calc R

loop_
_atom_type_symbol
_atom_type_description
_atom_type_scat_dispersion_real
_atom_type_scat_dispersion_imag
_atom_type_scat_source
C C 0.0033 0.0016 'International Tables Vol C Tables 4.2.6.8 and 6.1.1.4'
H H 0.0000 0.0000 'International Tables Vol C Tables 4.2.6.8 and 6.1.1.4'
N N 0.0061 0.0033 'International Tables Vol C Tables 4.2.6.8 and 6.1.1.4'
O O 0.0106 0.0060 'International Tables Vol C Tables 4.2.6.8 and 6.1.1.4'
Zn Zn 0.2839 1.4301 'International Tables Vol C Tables 4.2.6.8 and 6.1.1.4'

loop_
_geom_angle_atom_site_label_1
_geom_angle_atom_site_label_2
_geom_angle_atom_site_label_3
_geom_angle
_geom_angle_site_symmetry_1
_geom_angle_site_symmetry_3
N2 Zn N2 180.0 2_565 .
N2 Zn N1 89.4(2) 2_565 2_565
N2 Zn N1 90.6(2) . 2_565
N2 Zn N1 90.6(2) 2_565 .
N2 Zn N1 89.4(2) . .
N1 Zn N1 180.0 2_565 .
C1 N1 C4 105.8(6) . .
C1 N1 Zn 126.8(5) . .
C4 N1 Zn 127.3(5) . .
C6 N2 C9 106.4(6) . .
C6 N2 Zn 127.4(5) . .
C9 N2 Zn 126.1(5) . .
N1 C1 C10 124.8(7) . 2_565
N1 C1 C2 110.4(7) . .
C10 C1 C2 124.8(7) 2_565 .
C3 C2 C1 107.6(7) . .
C2 C3 C4 106.1(7) . .
N1 C4 C5 125.4(7) . .
N1 C4 C3 110.1(7) . .
C5 C4 C3 124.5(7) . .
C6 C5 C4 125.1(7) . .
C6 C5 C21 116.5(7) . .
C4 C5 C21 118.4(6) . .
N2 C6 C5 125.3(7) . .
N2 C6 C7 109.8(7) . .
C5 C6 C7 124.8(7) . .
C8 C7 C6 107.2(7) . .
C7 C8 C9 107.9(7) . .
N2 C9 C10 125.3(7) . .
N2 C9 C8 108.6(7) . .
C10 C9 C8 126.2(7) . .
C9 C10 C1 126.4(7) . 2_565
C9 C10 C27 115.8(7) . .
C1 C10 C27 117.7(6) 2_565 .
C22 C21 C26 116.6(7) . .
C22 C21 C5 123.1(7) . .
C26 C21 C5 120.2(7) . .
O22 C22 C23 117.2(8) . .
O22 C22 C21 121.2(7) . .
C23 C22 C21 121.6(8) . .
C22 C23 C24 120.0(9) . .
C25 C24 C23 120.3(8) . .
C24 C25 C26 120.1(8) . .
O26 C26 C25 119.8(8) . .
O26 C26 C21 119.0(8) . .
C25 C26 C21 121.2(8) . .
C28 C27 C32 118.9(7) . .
C28 C27 C10 120.6(7) . .
C32 C27 C10 120.4(7) . .
C27 C28 O28 118.4(7) . .
C27 C28 C29 120.5(8) . .
O28 C28 C29 121.1(7) . .
C30 C29 C28 119.7(8) . .
C31 C30 C29 121.1(8) . .
C30 C31 C32 119.6(8) . .
O32 C32 C31 121.8(7) . .
O32 C32 C27 118.0(6) . .
C31 C32 C27 120.2(7) . .
O46 C46 O47 125.2(14) . .
O46 C46 C45 122.9(13) . .
O47 C46 C45 111.1(12) . .
C46 O47 C47 106.1(11) . .
O47 C47 C48 96.8(14) . .
O50 C50 O51 120.1(13) . .
O50 C50 C49 127.1(12) . .
O51 C50 C49 112.6(11) . .
C50 O51 C51 118.2(11) . .
C52 C51 O51 107.2(13) . .

loop_
_geom_bond_atom_site_label_1
_geom_bond_atom_site_label_2
_geom_bond_distance
_geom_bond_site_symmetry_2
Zn N2 2.035(6) 2_565
Zn N2 2.036(6) .
Zn N1 2.036(6) 2_565
Zn N1 2.036(6) .
N1 C1 1.363(10) .
N1 C4 1.364(10) .
N2 C6 1.362(10) .
N2 C9 1.384(10) .
C1 C10 1.411(11) 2_565
C1 C2 1.417(11) .
C2 C3 1.349(11) .
C3 C4 1.440(11) .
C4 C5 1.405(11) .
C5 C6 1.403(11) .
C5 C21 1.489(10) .
C6 C7 1.429(11) .
C7 C8 1.336(12) .
C8 C9 1.432(11) .
C9 C10 1.388(11) .
C10 C1 1.411(11) 2_565
C10 C27 1.508(10) .
C21 C22 1.386(11) .
C21 C26 1.407(11) .
C22 O22 1.356(10) .
C22 C23 1.370(13) .
C23 C24 1.372(14) .
C24 C25 1.356(14) .
C25 C26 1.375(12) .
C26 O26 1.347(10) .
C27 C28 1.365(11) .
C27 C32 1.398(11) .
C28 O28 1.368(10) .
C28 C29 1.388(11) .
C29 C30 1.366(12) .
C30 C31 1.355(12) .
C31 C32 1.387(11) .
C32 O32 1.359(9) .
C45 C46 1.55(2) .
C46 O46 1.26(2) .
C46 O47 1.43(2) .
O47 C47 1.55(2) .
C47 C48 1.59(2) .
C49 C50 1.51(2) .
C50 O50 1.188(14) .
C50 O51 1.338(14) .
O51 C51 1.48(2) .
C51 C52 1.43(2) .

loop_
_geom_torsion_atom_site_label_1
_geom_torsion_atom_site_label_2
_geom_torsion_atom_site_label_3
_geom_torsion_atom_site_label_4
_geom_torsion
_geom_torsion_site_symmetry_1
_geom_torsion_site_symmetry_4
N2 Zn N1 C1 0.8(6) 2_565 .
N2 Zn N1 C1 -179.2(6) . .
N1 Zn N1 C1 -128.3(40) 2_565 .
N2 Zn N1 C4 178.5(6) 2_565 .
N2 Zn N1 C4 -1.5(6) . .
N1 Zn N1 C4 49.4(40) 2_565 .
N2 Zn N2 C6 160.4(101) 2_565 .
N1 Zn N2 C6 -179.4(6) 2_565 .
N1 Zn N2 C6 0.6(6) . .
N2 Zn N2 C9 -20.1(101) 2_565 .
N1 Zn N2 C9 0.1(6) 2_565 .
N1 Zn N2 C9 -179.9(6) . .
C4 N1 C1 C10 -179.5(7) . 2_565
Zn N1 C1 C10 -1.4(11) . 2_565
C4 N1 C1 C2 0.2(9) . .
Zn N1 C1 C2 178.3(5) . .
N1 C1 C2 C3 -0.9(9) . .
C10 C1 C2 C3 178.7(7) 2_565 .
C1 C2 C3 C4 1.3(9) . .
C1 N1 C4 C5 179.5(7) . .
Zn N1 C4 C5 1.4(11) . .
C1 N1 C4 C3 0.6(9) . .
Zn N1 C4 C3 -177.4(5) . .
C2 C3 C4 N1 -1.2(9) . .
C2 C3 C4 C5 179.9(7) . .
N1 C4 C5 C6 0.2(13) . .
C3 C4 C5 C6 178.9(8) . .
N1 C4 C5 C21 179.5(7) . .
C3 C4 C5 C21 -1.8(12) . .
C9 N2 C6 C5 -179.0(7) . .
Zn N2 C6 C5 0.6(11) . .
C9 N2 C6 C7 0.8(9) . .
Zn N2 C6 C7 -179.6(5) . .
C4 C5 C6 N2 -1.3(13) . .
C21 C5 C6 N2 179.4(7) . .
C4 C5 C6 C7 179.0(8) . .
C21 C5 C6 C7 -0.3(12) . .
N2 C6 C7 C8 -1.2(10) . .
C5 C6 C7 C8 178.7(8) . .
C6 C7 C8 C9 1.0(9) . .
C6 N2 C9 C10 179.6(7) . .
Zn N2 C9 C10 0.0(11) . .
C6 N2 C9 C8 -0.1(8) . .
Zn N2 C9 C8 -179.7(5) . .
C7 C8 C9 N2 -0.6(9) . .
C7 C8 C9 C10 179.7(8) . .
N2 C9 C10 C1 0.5(13) . 2_565
C8 C9 C10 C1 -179.8(8) . 2_565
N2 C9 C10 C27 -178.0(7) . .
C8 C9 C10 C27 1.7(11) . .
C6 C5 C21 C22 101.5(9) . .
C4 C5 C21 C22 -77.9(10) . .
C6 C5 C21 C26 -77.2(9) . .
C4 C5 C21 C26 103.4(9) . .
C26 C21 C22 O22 -177.1(8) . .
C5 C21 C22 O22 4.2(13) . .
C26 C21 C22 C23 1.8(13) . .
C5 C21 C22 C23 -176.9(8) . .
O22 C22 C23 C24 179.3(9) . .
C21 C22 C23 C24 0.3(15) . .
C22 C23 C24 C25 -1.3(16) . .
C23 C24 C25 C26 0.0(15) . .
C24 C25 C26 O26 -177.1(8) . .
C24 C25 C26 C21 2.3(13) . .
C22 C21 C26 O26 176.3(8) . .
C5 C21 C26 O26 -4.9(11) . .
C22 C21 C26 C25 -3.2(11) . .
C5 C21 C26 C25 175.6(7) . .
C9 C10 C27 C28 83.3(9) . .
C1 C10 C27 C28 -95.3(9) 2_565 .
C9 C10 C27 C32 -92.8(9) . .
C1 C10 C27 C32 88.6(9) 2_565 .
C32 C27 C28 O28 -178.0(7) . .
C10 C27 C28 O28 5.8(11) . .
C32 C27 C28 C29 2.8(12) . .
C10 C27 C28 C29 -173.4(8) . .
C27 C28 C29 C30 -1.5(13) . .
O28 C28 C29 C30 179.3(8) . .
C28 C29 C30 C31 -0.3(13) . .
C29 C30 C31 C32 0.7(13) . .
C30 C31 C32 O32 -179.6(7) . .
C30 C31 C32 C27 0.7(12) . .
C28 C27 C32 O32 177.9(7) . .
C10 C27 C32 O32 -5.9(11) . .
C28 C27 C32 C31 -2.4(11) . .
C10 C27 C32 C31 173.8(7) . .
O46 C46 O47 C47 -17.1(22) . .
C45 C46 O47 C47 173.1(11) . .
C46 O47 C47 C48 177.1(11) . .
O50 C50 O51 C51 -3.0(20) . .
C49 C50 O51 C51 -179.1(12) . .
C50 O51 C51 C52 171.7(13) . .
